data_1519025
loop_
_publ_author_name
'Ketatni, M.'
'Abraham, F.'
'Mentre, O.'

_publ_section_title
;
 Channel structure in the new BiCoPO5. Comparison with BiNiPO5. Crystal
 structure, lone pair localisation and infrared characterisation
;
_journal_name_full 'Solid State Sciences'
_journal_page_first 449
_journal_page_last 460
_journal_volume 1
_journal_year 1999
_chemical_formula_sum 'Bi Co O5 P'
_chemical_formula_weight 378.884
_space_group_IT_number 14
_symmetry_cell_setting monoclinic
_symmetry_Int_Tables_number 14
_symmetry_space_group_name_Hall '-P 2yn'
_symmetry_space_group_name_H-M 'P 1 21/n 1'
_cell_angle_alpha 90
_cell_angle_beta 107.843(1)
_cell_angle_gamma 90
_cell_formula_units_Z 4
_cell_length_a 7.2470(1)
_cell_length_b 11.2851(2)
_cell_length_c 5.2260(1)
_cell_volume 406.841(12)
_diffrn_ambient_temperature 293
_diffrn_radiation_probe x-ray
_diffrn_radiation_type CuK\a
_diffrn_radiation_wavelength 1.5418
_exptl_absorpt_coefficient_mu 119.064
_exptl_crystal_density_diffrn 6.186
_exptl_crystal_F_000 660
_pd_proc_ls_prof_R_factor 0.121
_pd_proc_ls_prof_wR_factor 0.157
_refine_ls_number_parameters 53
_refine_ls_number_reflns 1381
_refine_ls_R_factor_all 0.0214
_refine_ls_R_I_factor 0.0383
_cod_data_source_file SSS-1999-1-449-460.cif
_cod_data_source_block BiCoPO5
_cod_depositor_comments
;
Rietveld refinements, Fullprof software
;
_cod_original_sg_symbol_H-M 'P 21/n'
_cod_database_code 1519025

loop_
_symmetry_equiv_pos_site_id
_symmetry_equiv_pos_as_xyz
1 x,y,z
2 1/2-x,1/2+y,1/2-z
3 -x,-y,-z
4 1/2+x,1/2-y,1/2+z

loop_
_atom_site_label
_atom_site_type_symbol
_atom_site_thermal_displace_type
_atom_site_fract_x
_atom_site_fract_y
_atom_site_fract_z
_atom_site_occupancy
_atom_site_U_iso_or_equiv
_atom_site_calc_flag
_atom_site_refinement_flags
_atom_site_disorder_assembly
_atom_site_disorder_group
Bi Bi Uiso 0.1903(3) 0.0981(2) 0.1122(4) 1.000 0.0057(5) . . . .
Co Co Uiso 0.8125(3) 0.0853(5) 0.3690(13) 1.000 0.010(3) . . . .
P P Uiso 0.0248(12) 0.3479(8) 0.2105(19) 1.000 0.003(3) . . . .
O1 O Uiso 0.332(3) 0.921(2) 0.067(4) 1.000 0.011(8) . . . .
O2 O Uiso -0.009(3) 0.219(2) 0.298(5) 1.000 0.023(8) . . . .
O3 O Uiso 0.840(3) 0.422(2) 0.098(4) 1.000 0.004(6) . . . .
O4 O Uiso 0.481(3) 0.468(2) 0.265(4) 1.000 0.013(6) . . . .
O5 O Uiso 0.614(3) 0.171(2) 0.486(4) 1.000 0.003(6) . . . .

loop_
_atom_type_symbol
_atom_type_description
_atom_type_scat_dispersion_real
_atom_type_scat_dispersion_imag
_atom_type_scat_source
Bi Bi -4.0111 8.9310 ' International Tables Vol C Tables 4.2.6.8 and 6.1.1.4'
Co Co -2.3653 3.6143 ' International Tables Vol C Tables 4.2.6.8 and 6.1.1.4'
O O 0.0492 0.0322 ' International Tables Vol C Tables 4.2.6.8 and 6.1.1.4'
P P 0.2955 0.4335 ' International Tables Vol C Tables 4.2.6.8 and 6.1.1.4'

loop_
_geom_angle_atom_site_label_1
_geom_angle_atom_site_label_2
_geom_angle_atom_site_label_3
_geom_angle
_geom_angle_site_symmetry_1
_geom_angle_site_symmetry_2
_geom_angle_site_symmetry_3
_geom_angle_publ_flag
O1 Bi O2 151.9(8) 1_545 . . yes
O2 Bi O4 78.0(8) . . 2_545 yes
O2 Bi O4 100.7(8) . . 4_454 yes
O2 Bi O5 56.4(7) . . 4_454 yes
O2 Bi O3 76.3(8) . . 4_455 yes
O1 Bi O4 75.7(8) 1_545 . 2_545 yes
O1 Bi O4 80.2(8) 1_545 . 4_454 yes
O1 Bi O5 151.6(7) 1_545 . 4_454 yes
O1 Bi O3 87.5(7) 1_545 . 4_455 yes
O4 Bi O4 71.7(8) 2_545 . 4_454 yes
O4 Bi O5 129.7(8) 2_545 . 4_454 yes
O3 Bi O4 74.9(8) 4_455 . 2_545 yes
O4 Bi O5 95.3(8) 4_454 . 4_454 yes
O3 Bi O4 146.3(8) 4_455 . 4_454 yes
O3 Bi O5 109.6(7) 4_455 . 4_454 yes
O2 Co O5 104.5(9) 1_655 . . yes
O3 Co O5 87.4(9) 2_645 . . yes
O4 Co O5 173.3(9) 2_645 . . yes
O1 Co O5 100.1(9) 3_665 . . yes
O4 Co O5 95.3(9) 4_555 . . yes
O2 Co O3 168.0(9) 1_655 . 2_645 yes
O2 Co O4 82.2(9) 1_655 . 2_645 yes
O1 Co O2 87.9(9) 3_665 . 1_655 yes
O2 Co O4 100.0(9) 1_655 . 4_555 yes
O3 Co O4 86.0(8) 2_645 . 2_645 yes
O1 Co O3 87.9(8) 3_665 . 2_645 yes
O3 Co O4 80.7(8) 2_645 . 4_555 yes
O1 Co O4 79.1(8) 3_665 . 2_645 yes
O4 Co O4 84.2(8) 2_645 . 4_555 yes
O1 Co O4 160.4(9) 3_665 . 4_555 yes
O2 P O3 114.9(13) . . 1_455 yes
O1 P O2 114.0(13) 2_545 . . yes
O2 P O5 103.7(13) . . 4_454 yes
O1 P O3 107.7(13) 2_545 . 1_455 yes
O3 P O5 108.0(13) 1_455 . 4_454 yes
O1 P O5 108.1(13) 2_545 . 4_454 yes
Bi O1 P 127.5(12) 1_565 . 2_555 yes
Bi O1 Co 92.8(8) 1_565 . 3_665 yes
Co O1 P 139.7(14) 3_665 . 2_555 yes
Bi O2 P 104.1(12) . . . yes
Bi O2 Co 98.2(9) . . 1_455 yes
Co O2 P 151.8(15) 1_455 . . yes
Co O3 P 146.4(13) 2_655 . 1_655 yes
Bi O3 P 113.9(12) 4_554 . 1_655 yes
Bi O3 Co 94.9(8) 4_554 . 2_655 yes
Bi O4 Co 101.0(9) 2_555 . 2_655 yes
Bi O4 Co 105.7(9) 2_555 . 4_454 yes
Bi O4 Bi 108.3(9) 2_555 . 4_555 yes
Co O4 Co 95.8(8) 2_655 . 4_454 yes
Bi O4 Co 95.9(9) 4_555 . 2_655 yes
Bi O4 Co 141.0(11) 4_555 . 4_454 yes
Bi O5 Co 115.6(10) 4_555 . . yes
Co O5 P 133.8(14) . . 4_555 yes
Bi O5 P 92.9(10) 4_555 . 4_555 yes

loop_
_geom_bond_atom_site_label_1
_geom_bond_atom_site_label_2
_geom_bond_distance
_geom_bond_site_symmetry_1
_geom_bond_site_symmetry_2
_geom_bond_publ_flag
Bi O2 2.40(2) . . yes
Bi O1 2.29(2) . 1_545 yes
Bi O4 2.14(2) . 2_545 yes
Bi O4 2.11(2) . 4_454 yes
Bi O5 2.70(2) . 4_454 yes
Bi O3 2.45(2) . 4_455 yes
Co O5 1.98(2) . . yes
Co O2 2.09(2) . 1_655 yes
Co O3 2.18(2) . 2_645 yes
Co O4 2.26(2) . 2_645 yes
Co O1 2.20(2) . 3_665 yes
Co O4 2.14(2) . 4_555 yes
P O2 1.57(2) . . yes
P O3 1.54(2) . 1_455 yes
P O1 1.54(2) . 2_545 yes
P O5 1.52(2) . 4_454 yes

loop_
_geom_torsion_atom_site_label_1
_geom_torsion_atom_site_label_2
_geom_torsion_atom_site_label_3
_geom_torsion_atom_site_label_4
_geom_torsion
_geom_torsion_site_symmetry_1
_geom_torsion_site_symmetry_2
_geom_torsion_site_symmetry_3
_geom_torsion_site_symmetry_4
_geom_torsion_publ_flag
O1 Bi O2 P 170.6(12) 1_545 . . . no
O1 Bi O2 Co -27(2) 1_545 . . 1_455 no
O4 Bi O2 P -168.6(14) 2_545 . . . no
O4 Bi O2 Co -6.0(9) 2_545 . . 1_455 no
O4 Bi O2 P -100.1(13) 4_454 . . . no
O4 Bi O2 Co 62.5(10) 4_454 . . 1_455 no
O5 Bi O2 P -10.9(9) 4_454 . . . no
O5 Bi O2 Co 151.7(13) 4_454 . . 1_455 no
O3 Bi O2 P 114.3(13) 4_455 . . . no
O3 Bi O2 Co -83.1(9) 4_455 . . 1_455 no
O2 Bi O1 P -60(3) . . 1_545 2_545 no
O2 Bi O4 Co 5.6(8) . . 2_545 1_455 no
O2 Bi O5 P 10.9(10) . . 4_454 . no
O2 Bi O5 Co 153.4(13) . . 4_454 4_454 no
O1 Bi O5 P -170.6(12) 1_545 . 4_454 . no
O4 Bi O5 P 39.8(14) 2_545 . 4_454 . no
O4 Bi O5 P 110.3(11) 4_454 . 4_454 . no
O3 Bi O5 P -46.5(12) 4_455 . 4_454 . no
O2 Bi O3 P -102.6(14) . . 4_455 4_555 no
O2 Co O5 Bi -12.9(12) 1_655 . . 4_555 no
O2 Co O5 P -135.4(18) 1_655 . . 4_555 no
O3 Co O5 Bi 169.3(9) 2_645 . . 4_555 no
O3 Co O5 P 46.8(19) 2_645 . . 4_555 no
O1 Co O5 Bi -103.4(10) 3_665 . . 4_555 no
O1 Co O5 P 134.1(18) 3_665 . . 4_555 no
O4 Co O5 Bi 88.8(10) 4_555 . . 4_555 no
O4 Co O5 P -34(2) 4_555 . . 4_555 no
O5 Co O2 Bi -173.6(8) . . 1_655 1_655 no
O5 Co O2 P -31(3) . . 1_655 1_655 no
O5 Co O3 P 68(2) . . 2_645 2_545 no
O5 Co O1 P 31(2) . . 3_665 4_554 no
O3 P O2 Bi 134.4(11) 1_455 . . . no
O3 P O2 Co -7(4) 1_455 . . 1_455 no
O1 P O2 Bi -100.5(13) 2_545 . . . no
O1 P O2 Co 118(3) 2_545 . . 1_455 no
O5 P O2 Bi 16.8(14) 4_454 . . . no
O5 P O2 Co -125(3) 4_454 . . 1_455 no
O2 P O3 Co 124(2) . . 1_455 2_555 no
O2 P O3 Bi -89.1(15) . . 1_455 4_454 no
O2 P O1 Bi 167.4(14) . . 2_545 2_555 no
O2 P O1 Co -13(3) . . 2_545 4_455 no
O2 P O5 Bi -14.4(12) . . 4_454 . no
O2 P O5 Co -144.9(18) . . 4_454 4_454 no
O3 P O5 Bi -136.8(11) 1_455 . 4_454 . no
O1 P O5 Bi 106.9(11) 2_545 . 4_454 . no
